data_1509600
loop_
_publ_author_name
'Solodovnikov, S.F.'
'Klevtsov, P.V.'
'Perepelitsa, A.P.'
'Klevtsova, R.F.'

_publ_section_title
;
 The crystal structure and thermal stability of Ag In (Mo O4)2
;
_journal_name_full Kristallografiya
_journal_page_first 701
_journal_page_last 707
_journal_volume 29
_journal_year 1984
_chemical_formula_sum 'Ag1.5 In1.5 Mo3 O12'
_chemical_name_systematic 'Ag (In0.75 Ag0.25)2 (Mo O4)3'
_space_group_IT_number 80
_symmetry_space_group_name_Hall 'I 4bw'
_symmetry_space_group_name_H-M 'I 41'
_cell_angle_alpha 90
_cell_angle_beta 90
_cell_angle_gamma 90
_cell_formula_units_Z 4
_cell_length_a 4.998
_cell_length_b 4.998
_cell_length_c 36.725
_cell_volume 917.391
_citation_journal_id_ASTM KRISAJ
_cod_data_source_file silver1-2_604.cif
_cod_data_source_block Ag1.5In1.5Mo3O12
_cod_original_cell_volume 917.3907
_cod_database_code 1509600

loop_
_symmetry_equiv_pos_as_xyz
x,y,z
-y,x+1/2,z+1/4
-x+1/2,-y+1/2,z+1/2
y+1/2,-x,z+3/4
x+1/2,y+1/2,z+1/2
-y+1/2,x+1,z+3/4
-x+1,-y+1,z+1
y+1,-x+1/2,z+5/4

loop_
_atom_site_label
_atom_site_type_symbol
_atom_site_fract_x
_atom_site_fract_y
_atom_site_fract_z
_atom_site_occupancy
_atom_site_U_iso_or_equiv
Ag2 Ag+1 0.5 0 0.4245 0.25 0.0
Mo3 Mo+6 0 0.5 0.4041 1 0.0
O1 O-2 0.2401 0.3619 0.5272 1 0.0
Mo2 Mo+6 0.5 0.5 0.3551 1 0.0
O3 O-2 0.6953 0.2733 0.3912 1 0.0
O5 O-2 0.8034 0.6988 0.3597 1 0.0
Ag3 Ag+1 0 0 0.3242 0.25 0.0
O6 O-2 0.1425 0.2707 0.4347 1 0.0
Mo1 Mo+6 0.5 0.5 0.5 1 0.0
O2 O-2 0.6434 0.2504 0.4732 1 0.0
Ag1 Ag+1 0 0 0.4965 1 0.0
O4 O-2 0.6511 0.2619 0.3173 1 0.0
In1 In+3 0.5 0 0.4245 0.75 0.0
In2 In+3 0 0 0.3242 0.75 0.0
